data_4081974
loop_
_publ_author_name
'Annibale, Vincent T.'
'Batcup, Rhys'
'Bai, Tao'
'Hughes, Sarah J.'
'Song, Datong'

_publ_section_title
;
 RuCp* Complexes of Ambidentate 4,5-Diazafluorene Derivatives: From
 Linkage Isomers to Coordination-Driven Self-Assembly
;
_journal_issue 21
_journal_name_full Organometallics
_journal_page_first 6511
_journal_paper_doi 10.1021/om400846f
_journal_volume 32
_journal_year 2013
_chemical_formula_sum 'C70 H72 Cl2 N4 P2 Ru2'
_chemical_formula_weight 1304.29
_chemical_name_systematic
;
 ?
;
_space_group_crystal_system monoclinic
_space_group_IT_number 14
_space_group_name_Hall '-P 2ybc'
_space_group_name_H-M_alt 'P 1 21/c 1'
_symmetry_space_group_name_Hall '-P 2ybc'
_symmetry_space_group_name_H-M 'P 1 21/c 1'
_atom_sites_solution_hydrogens geom
_audit_creation_method SHELXL-2013
_cell_angle_alpha 90
_cell_angle_beta 118.8860(10)
_cell_angle_gamma 90
_cell_formula_units_Z 2
_cell_length_a 17.5777(5)
_cell_length_b 13.3783(4)
_cell_length_c 17.7492(4)
_cell_measurement_reflns_used 31449
_cell_measurement_temperature 150(2)
_cell_measurement_theta_max 27.496
_cell_measurement_theta_min 2.009
_cell_volume 3654.59(18)
_computing_structure_refinement 'SHELXL-2013 (Sheldrick, 2013)'
_diffrn_ambient_temperature 150(2)
_diffrn_measured_fraction_theta_full 0.995
_diffrn_measured_fraction_theta_max 0.983
_diffrn_radiation_type MoK\a
_diffrn_radiation_wavelength 0.71073
_diffrn_reflns_av_R_equivalents 0.0425
_diffrn_reflns_av_unetI/netI 0.0531
_diffrn_reflns_Laue_measured_fraction_full 0.995
_diffrn_reflns_Laue_measured_fraction_max 0.983
_diffrn_reflns_limit_h_max 22
_diffrn_reflns_limit_h_min -22
_diffrn_reflns_limit_k_max 17
_diffrn_reflns_limit_k_min -17
_diffrn_reflns_limit_l_max 22
_diffrn_reflns_limit_l_min -22
_diffrn_reflns_number 31449
_diffrn_reflns_point_group_measured_fraction_full 0.995
_diffrn_reflns_point_group_measured_fraction_max 0.983
_diffrn_reflns_theta_full 25.242
_diffrn_reflns_theta_max 27.496
_diffrn_reflns_theta_min 2.009
_exptl_absorpt_coefficient_mu 0.568
_exptl_absorpt_correction_T_max 0.7456
_exptl_absorpt_correction_T_min 0.672
_exptl_absorpt_correction_type multi-scan
_exptl_absorpt_process_details 'Bruker Apex 2'
_exptl_crystal_colour Orange
_exptl_crystal_density_diffrn 1.185
_exptl_crystal_description Block
_exptl_crystal_F_000 1344
_exptl_crystal_size_max 0.350
_exptl_crystal_size_mid 0.350
_exptl_crystal_size_min 0.200
_platon_squeeze_details
;
;
_refine_diff_density_max 0.982
_refine_diff_density_min -0.724
_refine_diff_density_rms 0.144
_refine_ls_extinction_method none
_refine_ls_goodness_of_fit_ref 1.023
_refine_ls_hydrogen_treatment constr
_refine_ls_matrix_type full
_refine_ls_number_parameters 366
_refine_ls_number_reflns 8240
_refine_ls_number_restraints 0
_refine_ls_restrained_S_all 1.023
_refine_ls_R_factor_all 0.0609
_refine_ls_R_factor_gt 0.0418
_refine_ls_shift/su_max 0.001
_refine_ls_shift/su_mean 0.000
_refine_ls_structure_factor_coef Fsqd
_refine_ls_weighting_details 'w=1/[\s^2^(Fo^2^)+(0.0742P)^2^] where P=(Fo^2^+2Fc^2^)/3'
_refine_ls_weighting_scheme calc
_refine_ls_wR_factor_gt 0.1163
_refine_ls_wR_factor_ref 0.1238
_reflns_Friedel_coverage 0.000
_reflns_number_gt 6056
_reflns_number_total 8240
_reflns_threshold_expression 'I > 2\s(I)'
_cod_data_source_file om400846f_si_001.cif
_cod_data_source_block 4
_cod_depositor_comments
;
The following automatic conversions were performed:

'_exptl_absorpt_correction_type' value 'Multi-Scan' changed to
'multi-scan' according to
/home/saulius/struct/CIF-dictionaries/cif_core.dic dictionary named
'cif_core.dic' version 2.4.2 from 2011-04-26.

Automatic conversion script
Id: cif_fix_values 1891 2012-01-12 08:04:46Z andrius 
;
_cod_original_cell_volume 3654.59(17)
_cod_database_code 4081974
_shelx_space_group_comment
;
The symmetry employed for this shelxl refinement is uniquely defined
by the following loop, which should always be used as a source of
symmetry information in preference to the above space-group names.
They are only intended as comments.
;
_shelx_estimated_absorpt_t_min 0.826
_shelx_estimated_absorpt_t_max 0.895
_shelxl_version_number 2013-4

loop_
_space_group_symop_operation_xyz
'x, y, z'
'-x, y+1/2, -z+1/2'
'-x, -y, -z'
'x, -y-1/2, z-1/2'

loop_
_atom_site_label
_atom_site_type_symbol
_atom_site_fract_x
_atom_site_fract_y
_atom_site_fract_z
_atom_site_U_iso_or_equiv
_atom_site_adp_type
_atom_site_occupancy
_atom_site_site_symmetry_order
_atom_site_calc_flag
_atom_site_refinement_flags_posn
_atom_site_refinement_flags_adp
Ru1 Ru 0.26120(2) 0.93768(2) 0.52677(2) 0.01546(9) Uani 1 1 d . .
Cl1 Cl 0.34211(7) 0.53098(8) 0.53562(7) 0.0475(3) Uani 1 1 d . .
P1 P 0.25259(5) 0.93292(6) 0.39248(5) 0.01697(17) Uani 1 1 d . .
N1 N 0.33895(15) 1.07259(18) 0.55717(15) 0.0182(5) Uani 1 1 d . .
N2 N 0.39099(15) 0.87347(19) 0.58827(14) 0.0179(5) Uani 1 1 d . .
C1 C 0.3235(2) 1.1718(2) 0.54801(19) 0.0218(7) Uani 1 1 d . .
H1 H 0.2656 1.1943 0.5129 0.026 Uiso 1 1 calc R U
C2 C 0.3891(2) 1.2424(2) 0.5880(2) 0.0249(7) Uani 1 1 d . .
H2 H 0.3751 1.3115 0.5785 0.030 Uiso 1 1 calc R U
C3 C 0.4754(2) 1.2139(2) 0.6421(2) 0.0246(7) Uani 1 1 d . .
H3 H 0.5200 1.2622 0.6701 0.029 Uiso 1 1 calc R U
C4 C 0.49325(18) 1.1124(2) 0.65305(17) 0.0182(6) Uani 1 1 d . .
C5 C 0.42246(19) 1.0491(2) 0.60783(18) 0.0173(6) Uani 1 1 d . .
C6 C 0.44861(18) 0.9474(2) 0.62396(18) 0.0166(6) Uani 1 1 d . .
C7 C 0.53756(18) 0.9414(2) 0.68138(18) 0.0171(6) Uani 1 1 d . .
C8 C 0.5717(2) 0.8461(3) 0.70339(19) 0.0240(7) Uani 1 1 d . .
H8 H 0.6315 0.8354 0.7425 0.029 Uiso 1 1 calc R U
C9 C 0.5145(2) 0.7662(2) 0.66567(19) 0.0250(7) Uani 1 1 d . .
H9 H 0.5364 0.6998 0.6783 0.030 Uiso 1 1 calc R U
C10 C 0.4256(2) 0.7813(2) 0.60954(18) 0.0219(7) Uani 1 1 d . .
H10 H 0.3888 0.7249 0.5859 0.026 Uiso 1 1 calc R U
C11 C 0.57290(18) 1.0471(2) 0.70806(18) 0.0191(6) Uani 1 1 d . .
H11 H 0.5874 1.0559 0.7695 0.023 Uiso 1 1 calc R U
C12 C 0.34401(18) 0.9300(2) 0.29796(18) 0.0204(7) Uani 1 1 d . .
H12A H 0.2996 0.9809 0.2643 0.024 Uiso 1 1 calc R U
H12B H 0.3212 0.8643 0.2708 0.024 Uiso 1 1 calc R U
C13 C 0.35621(19) 0.9281(2) 0.38923(19) 0.0201(6) Uani 1 1 d . .
H13A H 0.3926 0.9858 0.4217 0.024 Uiso 1 1 calc R U
H13B H 0.3878 0.8664 0.4184 0.024 Uiso 1 1 calc R U
C14 C 0.19608(18) 0.8253(2) 0.32431(18) 0.0197(6) Uani 1 1 d . .
C15 C 0.2169(2) 0.7331(2) 0.3656(2) 0.0245(7) Uani 1 1 d . .
H15 H 0.2575 0.7300 0.4253 0.029 Uiso 1 1 calc R U
C16 C 0.1790(2) 0.6444(3) 0.3207(2) 0.0298(8) Uani 1 1 d . .
H16 H 0.1952 0.5816 0.3492 0.036 Uiso 1 1 calc R U
C17 C 0.1177(2) 0.6497(3) 0.2345(2) 0.0345(9) Uani 1 1 d . .
H17 H 0.0899 0.5905 0.2041 0.041 Uiso 1 1 calc R U
C18 C 0.0968(2) 0.7404(3) 0.1927(2) 0.0325(8) Uani 1 1 d . .
H18 H 0.0551 0.7431 0.1333 0.039 Uiso 1 1 calc R U
C19 C 0.13582(19) 0.8284(3) 0.23616(19) 0.0262(7) Uani 1 1 d . .
H19 H 0.1217 0.8903 0.2063 0.031 Uiso 1 1 calc R U
C20 C 0.20266(19) 1.0469(2) 0.33163(18) 0.0202(7) Uani 1 1 d . .
C21 C 0.2546(2) 1.1303(3) 0.34462(19) 0.0244(7) Uani 1 1 d . .
H21 H 0.3159 1.1236 0.3784 0.029 Uiso 1 1 calc R U
C22 C 0.2201(2) 1.2228(3) 0.3099(2) 0.0303(8) Uani 1 1 d . .
H22 H 0.2571 1.2786 0.3195 0.036 Uiso 1 1 calc R U
C23 C 0.1302(2) 1.2329(3) 0.2607(2) 0.0349(8) Uani 1 1 d . .
H23 H 0.1057 1.2961 0.2370 0.042 Uiso 1 1 calc R U
C24 C 0.0769(2) 1.1518(3) 0.2464(2) 0.0339(8) Uani 1 1 d . .
H24 H 0.0157 1.1589 0.2122 0.041 Uiso 1 1 calc R U
C25 C 0.1123(2) 1.0591(3) 0.2819(2) 0.0273(7) Uani 1 1 d . .
H25 H 0.0750 1.0036 0.2724 0.033 Uiso 1 1 calc R U
C26 C 0.20973(19) 0.9807(2) 0.61367(18) 0.0196(6) Uani 1 1 d . .
C27 C 0.14252(19) 0.9918(3) 0.52386(18) 0.0224(7) Uani 1 1 d . .
C28 C 0.12715(19) 0.8941(3) 0.48655(19) 0.0245(7) Uani 1 1 d . .
C29 C 0.18501(19) 0.8238(2) 0.5494(2) 0.0234(7) Uani 1 1 d . .
C30 C 0.23482(19) 0.8795(2) 0.62733(19) 0.0211(7) Uani 1 1 d . .
C31 C 0.2440(2) 1.0634(3) 0.6790(2) 0.0314(8) Uani 1 1 d . .
H31A H 0.2128 1.0634 0.7123 0.047 Uiso 1 1 calc R U
H31B H 0.2353 1.1277 0.6495 0.047 Uiso 1 1 calc R U
H31C H 0.3061 1.0529 0.7178 0.047 Uiso 1 1 calc R U
C32 C 0.0903(2) 1.0838(3) 0.4836(2) 0.0366(9) Uani 1 1 d . .
H32A H 0.0794 1.0894 0.4242 0.055 Uiso 1 1 calc R U
H32B H 0.1225 1.1427 0.5163 0.055 Uiso 1 1 calc R U
H32C H 0.0349 1.0796 0.4840 0.055 Uiso 1 1 calc R U
C33 C 0.0526(2) 0.8675(3) 0.4004(2) 0.0386(10) Uani 1 1 d . .
H33A H 0.0720 0.8189 0.3719 0.058 Uiso 1 1 calc R U
H33B H 0.0314 0.9278 0.3649 0.058 Uiso 1 1 calc R U
H33C H 0.0056 0.8383 0.4080 0.058 Uiso 1 1 calc R U
C34 C 0.1804(3) 0.7130(3) 0.5399(3) 0.0398(9) Uani 1 1 d . .
H34A H 0.1439 0.6858 0.5628 0.060 Uiso 1 1 calc R U
H34B H 0.2390 0.6848 0.5717 0.060 Uiso 1 1 calc R U
H34C H 0.1552 0.6956 0.4788 0.060 Uiso 1 1 calc R U
C35 C 0.3044(2) 0.8353(3) 0.7098(2) 0.0306(8) Uani 1 1 d . .
H35A H 0.3510 0.8844 0.7392 0.046 Uiso 1 1 calc R U
H35B H 0.3281 0.7753 0.6970 0.046 Uiso 1 1 calc R U
H35C H 0.2796 0.8174 0.7469 0.046 Uiso 1 1 calc R U

loop_
_atom_site_aniso_label
_atom_site_aniso_U_11
_atom_site_aniso_U_22
_atom_site_aniso_U_33
_atom_site_aniso_U_23
_atom_site_aniso_U_13
_atom_site_aniso_U_12
Ru1 0.01220(13) 0.01958(15) 0.01470(13) -0.00117(9) 0.00659(9) -0.00180(9)
Cl1 0.0449(6) 0.0384(6) 0.0642(6) -0.0017(5) 0.0303(5) -0.0005(4)
P1 0.0134(4) 0.0229(4) 0.0152(4) -0.0005(3) 0.0074(3) -0.0015(3)
N1 0.0167(12) 0.0207(14) 0.0166(12) -0.0005(10) 0.0077(10) 0.0014(10)
N2 0.0179(12) 0.0193(14) 0.0168(12) -0.0004(10) 0.0087(10) -0.0012(10)
C1 0.0192(15) 0.0231(17) 0.0221(15) -0.0002(12) 0.0092(12) 0.0037(13)
C2 0.0331(18) 0.0177(17) 0.0300(17) -0.0017(13) 0.0202(14) -0.0002(13)
C3 0.0250(16) 0.0248(18) 0.0268(16) -0.0055(13) 0.0148(13) -0.0057(13)
C4 0.0172(14) 0.0241(17) 0.0167(14) -0.0037(12) 0.0111(12) -0.0046(12)
C5 0.0152(14) 0.0223(17) 0.0170(14) 0.0005(11) 0.0099(11) -0.0011(12)
C6 0.0140(13) 0.0202(16) 0.0165(14) -0.0006(11) 0.0081(11) -0.0031(11)
C7 0.0144(13) 0.0229(16) 0.0169(14) 0.0043(11) 0.0098(11) 0.0024(12)
C8 0.0187(15) 0.034(2) 0.0212(15) 0.0073(13) 0.0114(13) 0.0066(13)
C9 0.0287(17) 0.0220(17) 0.0288(17) 0.0057(13) 0.0176(14) 0.0072(14)
C10 0.0251(16) 0.0210(17) 0.0229(15) -0.0026(12) 0.0141(13) -0.0018(13)
C11 0.0152(14) 0.0271(18) 0.0150(14) -0.0012(11) 0.0074(11) -0.0027(12)
C12 0.0141(14) 0.0273(18) 0.0197(15) -0.0043(12) 0.0080(12) -0.0036(12)
C13 0.0148(14) 0.0239(17) 0.0222(15) -0.0028(12) 0.0093(12) -0.0026(12)
C14 0.0137(13) 0.0283(18) 0.0222(15) -0.0053(13) 0.0127(12) -0.0048(12)
C15 0.0234(16) 0.0304(19) 0.0255(16) -0.0043(13) 0.0164(13) -0.0040(14)
C16 0.0305(18) 0.032(2) 0.0340(18) -0.0063(15) 0.0213(15) -0.0073(15)
C17 0.0318(19) 0.038(2) 0.040(2) -0.0207(17) 0.0218(16) -0.0180(16)
C18 0.0199(16) 0.052(3) 0.0241(17) -0.0099(16) 0.0093(13) -0.0066(16)
C19 0.0209(15) 0.038(2) 0.0224(16) -0.0025(13) 0.0123(13) -0.0050(14)
C20 0.0179(14) 0.0268(18) 0.0163(14) 0.0017(12) 0.0085(12) 0.0030(12)
C21 0.0224(16) 0.0312(19) 0.0194(15) 0.0028(13) 0.0100(13) 0.0020(14)
C22 0.0332(18) 0.033(2) 0.0255(17) 0.0052(14) 0.0147(14) -0.0011(15)
C23 0.0327(19) 0.037(2) 0.0318(18) 0.0116(16) 0.0132(15) 0.0119(16)
C24 0.0215(16) 0.048(2) 0.0297(18) 0.0111(16) 0.0106(14) 0.0087(16)
C25 0.0222(16) 0.037(2) 0.0238(16) 0.0035(14) 0.0122(13) -0.0014(14)
C26 0.0181(14) 0.0265(17) 0.0191(14) 0.0015(12) 0.0128(12) -0.0005(13)
C27 0.0157(14) 0.034(2) 0.0185(14) 0.0029(13) 0.0095(12) 0.0016(13)
C28 0.0132(14) 0.040(2) 0.0239(16) -0.0053(14) 0.0115(12) -0.0069(14)
C29 0.0232(15) 0.0258(18) 0.0317(17) -0.0038(13) 0.0216(14) -0.0074(13)
C30 0.0181(15) 0.0288(19) 0.0232(15) 0.0013(13) 0.0153(13) -0.0009(13)
C31 0.0350(19) 0.031(2) 0.0307(18) -0.0082(14) 0.0180(15) -0.0005(15)
C32 0.0274(18) 0.055(3) 0.0320(19) 0.0096(16) 0.0177(15) 0.0137(17)
C33 0.0190(16) 0.070(3) 0.0258(18) -0.0145(17) 0.0099(14) -0.0180(17)
C34 0.050(2) 0.032(2) 0.055(2) -0.0110(17) 0.040(2) -0.0153(17)
C35 0.0307(18) 0.036(2) 0.0299(17) 0.0099(15) 0.0190(15) 0.0054(15)

loop_
_atom_type_symbol
_atom_type_description
_atom_type_scat_dispersion_real
_atom_type_scat_dispersion_imag
_atom_type_scat_source
C C 0.0033 0.0016 'International Tables Vol C Tables 4.2.6.8 and 6.1.1.4'
H H 0.0000 0.0000 'International Tables Vol C Tables 4.2.6.8 and 6.1.1.4'
N N 0.0061 0.0033 'International Tables Vol C Tables 4.2.6.8 and 6.1.1.4'
P P 0.1023 0.0942 'International Tables Vol C Tables 4.2.6.8 and 6.1.1.4'
Cl Cl 0.1484 0.1585 'International Tables Vol C Tables 4.2.6.8 and 6.1.1.4'
Ru Ru -1.2594 0.8363 'International Tables Vol C Tables 4.2.6.8 and 6.1.1.4'

loop_
_geom_angle_atom_site_label_1
_geom_angle_atom_site_label_2
_geom_angle_atom_site_label_3
_geom_angle
_geom_angle_site_symmetry_3
N1 Ru1 N2 79.73(9) .
N1 Ru1 C27 102.10(11) .
N2 Ru1 C27 154.28(10) .
N1 Ru1 C28 138.91(12) .
N2 Ru1 C28 139.69(12) .
C27 Ru1 C28 38.23(13) .
N1 Ru1 C29 154.30(10) .
N2 Ru1 C29 102.68(11) .
C27 Ru1 C29 64.75(12) .
C28 Ru1 C29 38.34(12) .
N1 Ru1 C30 116.66(10) .
N2 Ru1 C30 91.96(10) .
C27 Ru1 C30 64.03(11) .
C28 Ru1 C30 63.41(11) .
C29 Ru1 C30 38.29(11) .
N1 Ru1 C26 91.76(10) .
N2 Ru1 C26 115.90(10) .
C27 Ru1 C26 38.88(10) .
C28 Ru1 C26 63.70(11) .
C29 Ru1 C26 63.91(12) .
C30 Ru1 C26 37.34(12) .
N1 Ru1 P1 89.95(7) .
N2 Ru1 P1 92.11(6) .
C27 Ru1 P1 113.45(8) .
C28 Ru1 P1 97.61(8) .
C29 Ru1 P1 115.33(8) .
C30 Ru1 P1 153.38(9) .
C26 Ru1 P1 151.78(8) .
C20 P1 C14 108.22(14) .
C20 P1 C13 102.08(14) .
C14 P1 C13 100.35(13) .
C20 P1 Ru1 111.04(10) .
C14 P1 Ru1 116.49(10) .
C13 P1 Ru1 117.20(10) .
C5 N1 C1 113.8(3) .
C5 N1 Ru1 109.10(19) .
C1 N1 Ru1 136.3(2) .
C6 N2 C10 114.1(2) .
C6 N2 Ru1 108.45(19) .
C10 N2 Ru1 136.5(2) .
N1 C1 C2 122.5(3) .
C1 C2 C3 121.4(3) .
C4 C3 C2 117.4(3) .
C3 C4 C5 115.8(3) .
C3 C4 C11 136.2(3) .
C5 C4 C11 107.8(3) .
N1 C5 C4 129.0(3) .
N1 C5 C6 120.3(3) .
C4 C5 C6 110.7(3) .
N2 C6 C7 128.9(3) .
N2 C6 C5 121.1(3) .
C7 C6 C5 110.0(3) .
C8 C7 C6 116.0(3) .
C8 C7 C11 135.4(3) .
C6 C7 C11 108.5(2) .
C7 C8 C9 117.2(3) .
C8 C9 C10 121.7(3) .
N2 C10 C9 121.9(3) .
C7 C11 C4 102.8(2) .
C7 C11 C12 114.8(3) 3_676
C4 C11 C12 116.4(2) 3_676
C13 C12 C11 115.0(2) 3_676
C12 C13 P1 113.3(2) .
C15 C14 C19 118.6(3) .
C15 C14 P1 115.3(2) .
C19 C14 P1 126.0(3) .
C14 C15 C16 121.2(3) .
C17 C16 C15 119.2(3) .
C18 C17 C16 120.3(3) .
C17 C18 C19 120.9(3) .
C18 C19 C14 119.8(3) .
C21 C20 C25 117.7(3) .
C21 C20 P1 118.8(2) .
C25 C20 P1 122.8(2) .
C22 C21 C20 122.2(3) .
C21 C22 C23 119.0(3) .
C24 C23 C22 120.3(3) .
C23 C24 C25 120.1(3) .
C24 C25 C20 120.7(3) .
C30 C26 C27 107.8(3) .
C30 C26 C31 126.8(3) .
C27 C26 C31 125.3(3) .
C30 C26 Ru1 70.72(16) .
C27 C26 Ru1 69.70(16) .
C31 C26 Ru1 125.8(2) .
C28 C27 C26 106.5(3) .
C28 C27 C32 126.6(3) .
C26 C27 C32 126.2(3) .
C28 C27 Ru1 70.90(17) .
C26 C27 Ru1 71.42(16) .
C32 C27 Ru1 130.0(2) .
C27 C28 C29 109.5(3) .
C27 C28 C33 124.4(3) .
C29 C28 C33 125.4(3) .
C27 C28 Ru1 70.87(17) .
C29 C28 Ru1 70.96(16) .
C33 C28 Ru1 132.0(2) .
C28 C29 C30 106.4(3) .
C28 C29 C34 125.7(3) .
C30 C29 C34 126.8(3) .
C28 C29 Ru1 70.69(17) .
C30 C29 Ru1 70.98(17) .
C34 C29 Ru1 132.5(2) .
C26 C30 C29 109.7(3) .
C26 C30 C35 125.8(3) .
C29 C30 C35 124.4(3) .
C26 C30 Ru1 71.94(16) .
C29 C30 Ru1 70.73(16) .
C35 C30 Ru1 122.7(2) .

loop_
_geom_bond_atom_site_label_1
_geom_bond_atom_site_label_2
_geom_bond_distance
_geom_bond_site_symmetry_2
Ru1 N1 2.169(2) .
Ru1 N2 2.174(2) .
Ru1 C27 2.185(3) .
Ru1 C28 2.186(3) .
Ru1 C29 2.189(3) .
Ru1 C30 2.193(3) .
Ru1 C26 2.209(3) .
Ru1 P1 2.3151(8) .
P1 C20 1.829(3) .
P1 C14 1.834(3) .
P1 C13 1.851(3) .
N1 C5 1.337(4) .
N1 C1 1.349(4) .
N2 C6 1.337(4) .
N2 C10 1.345(4) .
C1 C2 1.392(4) .
C2 C3 1.400(4) .
C3 C4 1.386(4) .
C4 C5 1.395(4) .
C4 C11 1.535(4) .
C5 C6 1.420(4) .
C6 C7 1.397(4) .
C7 C8 1.383(4) .
C7 C11 1.524(4) .
C8 C9 1.396(5) .
C9 C10 1.405(4) .
C11 C12 1.546(4) 3_676
C12 C13 1.528(4) .
C12 C11 1.546(4) 3_676
C14 C15 1.391(4) .
C14 C19 1.404(4) .
C15 C16 1.405(5) .
C16 C17 1.383(5) .
C17 C18 1.378(5) .
C18 C19 1.393(5) .
C20 C21 1.388(4) .
C20 C25 1.405(4) .
C21 C22 1.385(5) .
C22 C23 1.395(5) .
C23 C24 1.375(5) .
C24 C25 1.394(5) .
C26 C30 1.409(5) .
C26 C27 1.463(4) .
C26 C31 1.501(4) .
C27 C28 1.432(5) .
C27 C32 1.494(5) .
C28 C29 1.437(5) .
C28 C33 1.499(4) .
C29 C30 1.437(4) .
C29 C34 1.490(5) .
C30 C35 1.503(4) .

loop_
_platon_squeeze_void_nr
_platon_squeeze_void_average_x
_platon_squeeze_void_average_y
_platon_squeeze_void_average_z
_platon_squeeze_void_volume
_platon_squeeze_void_count_electrons
_platon_squeeze_void_content
1 0.000 0.000 0.000 287 142 ' '
2 0.500 0.000 1.000 156 74 ' '
3 0.000 0.500 0.500 287 142 ' '
4 0.500 0.500 0.500 156 74 ' '
